data_7248742
loop_
_publ_author_name
'Christopher, Imogen L.'
'Liu, Xiaojiao'
'Lloyd, Hayleigh J.'
'Bull, Craig L.'
'Funnell, Nicholas P.'
'Portius, Peter'
'Michalchuk, Adam A. L.'
'Kennedy, Stuart R.'
'Pulham, Colin R.'
'Morrison, Carole A.'

_publ_section_title
;
 Tuning energetic properties through co-crystallisation - a high-pressure
 experimental and computational study of nitrotriazolone: 4,4'-bipyridine.
;
_journal_issue 23
_journal_name_full 'Physical chemistry chemical physics : PCCP'
_journal_page_first 16859
_journal_page_last 16870
_journal_paper_doi 10.1039/d4cp01595a
_journal_volume 26
_journal_year 2024
_chemical_formula_moiety 'C2 H2 N4 O3, C10 H8 N2'
_chemical_formula_sum 'C12 H10 N6 O3'
_chemical_formula_weight 286.26
_space_group_crystal_system monoclinic
_space_group_IT_number 14
_space_group_name_Hall '-P 2yn'
_space_group_name_H-M_alt 'P 1 21/n 1'
_atom_sites_solution_hydrogens geom
_atom_sites_solution_primary dual
_audit_block_doi 10.5517/ccdc.csd.cc2bvmg9
_audit_creation_date 2022-05-04
_audit_creation_method
;
Olex2 1.3
(compiled 2020.11.12 svn.r5f609507 for OlexSys, GUI svn.r6408)
;
_audit_update_record
;
2022-05-04 deposited with the CCDC.	2024-05-23 downloaded from the CCDC.
;
_cell_angle_alpha 90
_cell_angle_beta 95.349(10)
_cell_angle_gamma 90
_cell_formula_units_Z 4
_cell_length_a 7.9306(12)
_cell_length_b 5.7908(7)
_cell_length_c 27.809(4)
_cell_measurement_reflns_used 1996
_cell_measurement_temperature 289.5
_cell_measurement_theta_max 26.31
_cell_measurement_theta_min 2.62
_cell_volume 1271.6(3)
_computing_cell_refinement 'SAINT V8.40A (?, 2016)'
_computing_data_reduction 'SAINT V8.40A (?, 2016)'
_computing_molecular_graphics 'Olex2 1.3 (Dolomanov et al., 2009)'
_computing_publication_material 'Olex2 1.3 (Dolomanov et al., 2009)'
_computing_structure_refinement 'XL  (Sheldrick, 2008)'
_computing_structure_solution 'SHELXT 2014/5 (Sheldrick, 2014)'
_diffrn_ambient_temperature 289.5
_diffrn_measured_fraction_theta_full 0.551
_diffrn_measured_fraction_theta_max 0.551
_diffrn_measurement_device_type 'Bruker APEX-II CCD'
_diffrn_measurement_method '\f and \w scans'
_diffrn_radiation_type MoK\a
_diffrn_radiation_wavelength 0.71073
_diffrn_reflns_av_R_equivalents 0.0472
_diffrn_reflns_av_unetI/netI 0.0457
_diffrn_reflns_Laue_measured_fraction_full 0.551
_diffrn_reflns_Laue_measured_fraction_max 0.551
_diffrn_reflns_limit_h_max 8
_diffrn_reflns_limit_h_min -8
_diffrn_reflns_limit_k_max 6
_diffrn_reflns_limit_k_min -6
_diffrn_reflns_limit_l_max 30
_diffrn_reflns_limit_l_min -30
_diffrn_reflns_number 7300
_diffrn_reflns_point_group_measured_fraction_full 0.551
_diffrn_reflns_point_group_measured_fraction_max 0.551
_diffrn_reflns_theta_full 24.977
_diffrn_reflns_theta_max 24.977
_diffrn_reflns_theta_min 2.616
_diffrn_source_current 1.4
_diffrn_source_power 0.07
_diffrn_source_voltage 50.0
_diffrn_standards_number 0
_exptl_absorpt_coefficient_mu 0.113
_exptl_absorpt_correction_T_max 0.7454
_exptl_absorpt_correction_T_min 0.6540
_exptl_absorpt_correction_type multi-scan
_exptl_absorpt_process_details
;
SADABS-2016/2 (Bruker,2016/2) was used for absorption correction.
wR2(int) was 0.0879 before and 0.0480 after correction.
The Ratio of minimum to maximum transmission is 0.8774.
The \l/2 correction factor is Not present.
;
_exptl_crystal_colour 'clear colourless'
_exptl_crystal_colour_lustre clear
_exptl_crystal_colour_primary colourless
_exptl_crystal_density_diffrn 1.495
_exptl_crystal_description block
_exptl_crystal_F_000 592
_refine_diff_density_max 0.139
_refine_diff_density_min -0.129
_refine_diff_density_rms 0.034
_refine_ls_extinction_method none
_refine_ls_goodness_of_fit_ref 1.090
_refine_ls_hydrogen_treatment constr
_refine_ls_matrix_type full
_refine_ls_number_parameters 190
_refine_ls_number_reflns 1231
_refine_ls_number_restraints 150
_refine_ls_restrained_S_all 1.038
_refine_ls_R_factor_all 0.0785
_refine_ls_R_factor_gt 0.0411
_refine_ls_shift/su_max 0.000
_refine_ls_shift/su_mean 0.000
_refine_ls_structure_factor_coef Fsqd
_refine_ls_weighting_details 'w=1/[\s^2^(Fo^2^)+(0.0664P)^2^+0.2001P] where P=(Fo^2^+2Fc^2^)/3'
_refine_ls_weighting_scheme calc
_refine_ls_wR_factor_gt 0.1028
_refine_ls_wR_factor_ref 0.1229
_reflns_Friedel_coverage 0.000
_reflns_number_gt 832
_reflns_number_total 1231
_reflns_threshold_expression 'I > 2\s(I)'
_cod_data_source_file d4cp01595a2.cif
_cod_data_source_block 2car_p01
_cod_depositor_comments 'Adding full bibliography for 7248734--7248746.cif.'
_cod_original_cell_volume 1271.5(3)
_cod_database_code 7248742
_shelx_shelxl_version_number 2018/3
_shelx_space_group_comment
;
The symmetry employed for this shelxl refinement is uniquely defined
by the following loop, which should always be used as a source of
symmetry information in preference to the above space-group names.
They are only intended as comments.
;
_olex2_refinement_description
;
1. Fixed Uiso
 At 1.2 times of:
  All C(H) groups, All N(H) groups
2. Rigid body (RIGU) restrains
 All non-hydrogen atoms
 with sigma for 1-2 distances of 0.004 and sigma for 1-3 distances of 0.004
3.a Aromatic/amide H refined with riding coordinates:
 N3(H3A), N2(H2), C8(H8), C9(H9), C11(H11), C12(H12), C4(H4), C6(H6), C7(H7),
 C3(H3)
;
_olex2_submission_special_instructions 'No special instructions were received'

loop_
_space_group_symop_operation_xyz
'x, y, z'
'-x+1/2, y+1/2, -z+1/2'
'-x, -y, -z'
'x-1/2, -y-1/2, z-1/2'

loop_
_atom_site_label
_atom_site_type_symbol
_atom_site_fract_x
_atom_site_fract_y
_atom_site_fract_z
_atom_site_U_iso_or_equiv
_atom_site_adp_type
_atom_site_occupancy
_atom_site_site_symmetry_order
_atom_site_calc_flag
_atom_site_refinement_flags_posn
_atom_site_refinement_flags_adp
_atom_site_refinement_flags_occupancy
_atom_site_disorder_assembly
_atom_site_disorder_group
O3 O 0.4917(4) 0.7625(4) 0.37554(10) 0.0574(10) Uani 1 1 d . . . . .
O2 O 0.8356(5) 0.0334(5) 0.39529(13) 0.0710(13) Uani 1 1 d . . . . .
O1 O 0.7944(4) -0.0657(4) 0.31941(10) 0.0691(11) Uani 1 1 d . . . . .
N4 N 0.6095(4) 0.3212(5) 0.30179(12) 0.0457(11) Uani 1 1 d . . . . .
N3 N 0.5285(4) 0.5231(4) 0.30994(12) 0.0475(11) Uani 1 1 d . . . . .
H3A H 0.472081 0.600790 0.287513 0.057 Uiso 1 1 calc R U . . .
N2 N 0.6423(4) 0.4148(4) 0.37944(10) 0.0390(11) Uani 1 1 d . . . . .
H2 H 0.676361 0.403824 0.409632 0.047 Uiso 1 1 calc R U . . .
N1 N 0.7754(5) 0.0631(5) 0.35406(16) 0.0531(13) Uani 1 1 d . . . . .
N6 N 0.8975(5) 0.7529(5) 0.72446(13) 0.0509(12) Uani 1 1 d . . . . .
C1 C 0.6721(5) 0.2652(6) 0.34416(16) 0.0447(14) Uani 1 1 d . . . . .
C10 C 0.8338(5) 0.6348(5) 0.62611(14) 0.0371(11) Uani 1 1 d . . . . .
N5 N 0.7380(5) 0.4591(5) 0.47587(13) 0.0529(12) Uani 1 1 d . . . . .
C2 C 0.5458(5) 0.5897(6) 0.35715(15) 0.0423(13) Uani 1 1 d . . . . .
C8 C 0.9575(6) 0.5594(6) 0.70575(14) 0.0539(13) Uani 1 1 d . . . . .
H8 H 1.022771 0.461872 0.726535 0.065 Uiso 1 1 calc R U . . .
C9 C 0.9299(6) 0.4950(6) 0.65849(15) 0.0432(13) Uani 1 1 d . . . . .
H9 H 0.975441 0.357903 0.648045 0.052 Uiso 1 1 calc R U . . .
C11 C 0.7697(5) 0.8353(5) 0.64468(14) 0.0468(12) Uani 1 1 d . . . . .
H11 H 0.704047 0.935521 0.624606 0.056 Uiso 1 1 calc R U . . .
C5 C 0.8014(5) 0.5745(5) 0.57464(14) 0.0388(11) Uani 1 1 d . . . . .
C12 C 0.8034(6) 0.8847(6) 0.69247(17) 0.0510(13) Uani 1 1 d . . . . .
H12 H 0.757944 1.019961 0.703849 0.061 Uiso 1 1 calc R U . . .
C4 C 0.7093(6) 0.7166(6) 0.54161(16) 0.0529(14) Uani 1 1 d . . . . .
H4 H 0.666004 0.855460 0.551902 0.063 Uiso 1 1 calc R U . . .
C6 C 0.8588(5) 0.3702(5) 0.55527(14) 0.0514(13) Uani 1 1 d . . . . .
H6 H 0.920110 0.265145 0.575270 0.062 Uiso 1 1 calc R U . . .
C7 C 0.8259(6) 0.3228(7) 0.50720(18) 0.0572(14) Uani 1 1 d . . . . .
H7 H 0.868106 0.185633 0.495691 0.069 Uiso 1 1 calc R U . . .
C3 C 0.6817(6) 0.6540(7) 0.49392(15) 0.0647(15) Uani 1 1 d . . . . .
H3 H 0.619684 0.754099 0.472936 0.078 Uiso 1 1 calc R U . . .

loop_
_atom_site_aniso_label
_atom_site_aniso_U_11
_atom_site_aniso_U_22
_atom_site_aniso_U_33
_atom_site_aniso_U_23
_atom_site_aniso_U_13
_atom_site_aniso_U_12
O3 0.066(2) 0.0455(19) 0.061(2) -0.0032(12) 0.007(2) 0.0142(11)
O2 0.074(3) 0.058(2) 0.078(3) 0.0173(17) -0.010(3) 0.0147(13)
O1 0.082(3) 0.0507(19) 0.078(3) -0.0097(14) 0.025(2) 0.0097(13)
N4 0.054(3) 0.044(2) 0.039(3) -0.0027(14) 0.004(3) -0.0006(13)
N3 0.056(3) 0.044(2) 0.040(2) 0.0070(13) -0.005(2) 0.0059(13)
N2 0.049(3) 0.045(2) 0.021(2) 0.0009(12) -0.008(2) 0.0073(13)
N1 0.047(3) 0.043(2) 0.070(3) 0.0081(19) 0.011(3) 0.0046(14)
N6 0.062(3) 0.052(3) 0.037(3) -0.0035(15) 0.003(3) -0.0093(15)
C1 0.055(3) 0.033(2) 0.048(3) 0.0018(17) 0.014(3) 0.0002(15)
C10 0.042(3) 0.034(2) 0.035(3) 0.0010(15) 0.003(2) -0.0008(14)
N5 0.067(3) 0.058(3) 0.032(3) 0.0001(15) -0.002(3) 0.0009(16)
C2 0.043(3) 0.044(2) 0.040(3) 0.0020(17) 0.002(3) 0.0019(16)
C8 0.074(4) 0.045(3) 0.041(3) 0.0031(16) 0.000(3) 0.0006(17)
C9 0.055(3) 0.039(2) 0.035(3) -0.0025(16) -0.003(3) 0.0049(15)
C11 0.059(3) 0.044(2) 0.038(3) 0.0035(16) 0.005(3) 0.0115(16)
C5 0.045(3) 0.035(2) 0.037(3) 0.0032(15) 0.004(3) -0.0001(14)
C12 0.064(4) 0.045(3) 0.044(3) -0.0049(18) 0.009(3) 0.0005(18)
C4 0.066(4) 0.060(3) 0.029(3) -0.0019(18) -0.011(3) 0.0171(19)
C6 0.072(4) 0.048(2) 0.033(3) 0.0019(16) -0.001(3) 0.0128(17)
C7 0.072(4) 0.058(3) 0.041(3) -0.0041(19) 0.003(3) 0.010(2)
C3 0.087(4) 0.060(3) 0.045(3) 0.0094(19) -0.003(3) 0.017(2)

loop_
_atom_type_symbol
_atom_type_description
_atom_type_scat_dispersion_real
_atom_type_scat_dispersion_imag
_atom_type_scat_source
C C 0.0033 0.0016 'International Tables Vol C Tables 4.2.6.8 and 6.1.1.4'
H H 0.0000 0.0000 'International Tables Vol C Tables 4.2.6.8 and 6.1.1.4'
N N 0.0061 0.0033 'International Tables Vol C Tables 4.2.6.8 and 6.1.1.4'
O O 0.0106 0.0060 'International Tables Vol C Tables 4.2.6.8 and 6.1.1.4'

loop_
_geom_angle_atom_site_label_1
_geom_angle_atom_site_label_2
_geom_angle_atom_site_label_3
_geom_angle
_geom_angle_site_symmetry_1
_geom_angle_site_symmetry_3
_geom_angle_publ_flag
C1 N4 N3 102.3(3) . . ?
N4 N3 H3A 123.3 . . ?
C2 N3 N4 113.3(3) . . ?
C2 N3 H3A 123.3 . . ?
C1 N2 H2 127.1 . . ?
C1 N2 C2 105.8(4) . . ?
C2 N2 H2 127.1 . . ?
O2 N1 O1 125.8(3) . . ?
O2 N1 C1 117.6(3) . . ?
O1 N1 C1 116.7(4) . . ?
C8 N6 C12 114.4(4) . . ?
N4 C1 N2 115.4(3) . . ?
N4 C1 N1 123.2(3) . . ?
N2 C1 N1 121.3(4) . . ?
C9 C10 C11 116.5(4) . . ?
C9 C10 C5 121.9(3) . . ?
C11 C10 C5 121.6(3) . . ?
C7 N5 C3 115.6(4) . . ?
O3 C2 N3 128.9(4) . . ?
O3 C2 N2 128.0(4) . . ?
N3 C2 N2 103.1(3) . . ?
N6 C8 H8 117.6 . . ?
N6 C8 C9 124.8(4) . . ?
C9 C8 H8 117.6 . . ?
C10 C9 H9 120.1 . . ?
C8 C9 C10 119.7(3) . . ?
C8 C9 H9 120.1 . . ?
C10 C11 H11 120.2 . . ?
C12 C11 C10 119.6(4) . . ?
C12 C11 H11 120.2 . . ?
C4 C5 C10 122.4(3) . . ?
C4 C5 C6 114.7(4) . . ?
C6 C5 C10 122.9(4) . . ?
N6 C12 C11 125.0(4) . . ?
N6 C12 H12 117.5 . . ?
C11 C12 H12 117.5 . . ?
C5 C4 H4 119.7 . . ?
C3 C4 C5 120.6(4) . . ?
C3 C4 H4 119.7 . . ?
C5 C6 H6 119.7 . . ?
C7 C6 C5 120.6(4) . . ?
C7 C6 H6 119.7 . . ?
N5 C7 C6 124.4(4) . . ?
N5 C7 H7 117.8 . . ?
C6 C7 H7 117.8 . . ?
N5 C3 C4 124.1(4) . . ?
N5 C3 H3 118.0 . . ?
C4 C3 H3 118.0 . . ?

loop_
_geom_bond_atom_site_label_1
_geom_bond_atom_site_label_2
_geom_bond_distance
_geom_bond_site_symmetry_2
_geom_bond_publ_flag
O3 C2 1.220(4) . ?
O2 N1 1.212(5) . ?
O1 N1 1.239(4) . ?
N4 N3 1.363(4) . ?
N4 C1 1.277(6) . ?
N3 H3A 0.8600 . ?
N3 C2 1.363(5) . ?
N2 H2 0.8600 . ?
N2 C1 1.346(4) . ?
N2 C2 1.381(5) . ?
N1 C1 1.440(5) . ?
N6 C8 1.341(4) . ?
N6 C12 1.344(6) . ?
C10 C9 1.385(6) . ?
C10 C11 1.386(4) . ?
C10 C5 1.472(6) . ?
N5 C7 1.325(6) . ?
N5 C3 1.329(4) . ?
C8 H8 0.9300 . ?
C8 C9 1.364(6) . ?
C9 H9 0.9300 . ?
C11 H11 0.9300 . ?
C11 C12 1.361(6) . ?
C5 C4 1.389(6) . ?
C5 C6 1.394(4) . ?
C12 H12 0.9300 . ?
C4 H4 0.9300 . ?
C4 C3 1.373(6) . ?
C6 H6 0.9300 . ?
C6 C7 1.366(6) . ?
C7 H7 0.9300 . ?
C3 H3 0.9300 . ?

loop_
_geom_torsion_atom_site_label_1
_geom_torsion_atom_site_label_2
_geom_torsion_atom_site_label_3
_geom_torsion_atom_site_label_4
_geom_torsion
_geom_torsion_site_symmetry_1
_geom_torsion_site_symmetry_2
_geom_torsion_site_symmetry_3
_geom_torsion_site_symmetry_4
_geom_torsion_publ_flag
O2 N1 C1 N4 176.1(4) . . . . ?
O2 N1 C1 N2 -0.5(6) . . . . ?
O1 N1 C1 N4 -4.0(6) . . . . ?
O1 N1 C1 N2 179.4(3) . . . . ?
N4 N3 C2 O3 178.4(3) . . . . ?
N4 N3 C2 N2 -0.7(4) . . . . ?
N3 N4 C1 N2 -1.3(4) . . . . ?
N3 N4 C1 N1 -178.1(3) . . . . ?
N6 C8 C9 C10 0.1(6) . . . . ?
C1 N4 N3 C2 1.2(4) . . . . ?
C1 N2 C2 O3 -179.2(3) . . . . ?
C1 N2 C2 N3 0.0(4) . . . . ?
C10 C11 C12 N6 0.4(6) . . . . ?
C10 C5 C4 C3 -179.9(3) . . . . ?
C10 C5 C6 C7 -179.7(3) . . . . ?
C2 N2 C1 N4 0.9(5) . . . . ?
C2 N2 C1 N1 177.8(3) . . . . ?
C8 N6 C12 C11 -0.7(6) . . . . ?
C9 C10 C11 C12 0.1(5) . . . . ?
C9 C10 C5 C4 -178.1(4) . . . . ?
C9 C10 C5 C6 2.6(5) . . . . ?
C11 C10 C9 C8 -0.4(6) . . . . ?
C11 C10 C5 C4 1.8(5) . . . . ?
C11 C10 C5 C6 -177.6(3) . . . . ?
C5 C10 C9 C8 179.5(3) . . . . ?
C5 C10 C11 C12 -179.7(3) . . . . ?
C5 C4 C3 N5 0.2(7) . . . . ?
C5 C6 C7 N5 -1.0(7) . . . . ?
C12 N6 C8 C9 0.4(5) . . . . ?
C4 C5 C6 C7 0.9(5) . . . . ?
C6 C5 C4 C3 -0.5(6) . . . . ?
C7 N5 C3 C4 -0.2(6) . . . . ?
C3 N5 C7 C6 0.6(7) . . . . ?
